data_4321087
loop_
_publ_author_name
'Daniel Fortin'
'Marc Drouin'
'Pierre D. Harvey'

_publ_section_title
;
 Preparation and Characterization of {[M(dmb)2]TCNQ.xTCNQ\% }n Polymers (M
 = Cu,Ag; dmb = 1,8-Diisocyano-p-menthane; x = 0, 0.5, 1.0, 1.5; TCNQ =
 7,7,8,8-Tetracyano-p-quinodimethane) and Design of New Semi- and
 Photoconducting Organometallic Materials
;
_journal_name_full 'Inorganic Chemistry'
_journal_page_first 2758
_journal_page_last 2769
_journal_paper_doi 10.1021/ic990975o
_journal_volume 39
_journal_year 2000
_chemical_formula_sum 'C46.5 H46 Ag N9'
_chemical_formula_weight 838.79
_chemical_name_systematic
;
Ag(dmb)2(TCNQ)0.5(TCNQ) 0.5(Toluene)
;
_space_group_IT_number 14
_symmetry_cell_setting monoclinic
_symmetry_space_group_name_Hall '-P 2ybc'
_symmetry_space_group_name_H-M 'P 1 21/c 1'
_atom_sites_solution_hydrogens geom
_atom_sites_solution_primary direct
_atom_sites_solution_secondary difmap
_audit_creation_method SHELXL-97
_cell_angle_alpha 90.00
_cell_angle_beta 92.140(8)
_cell_angle_gamma 90.00
_cell_formula_units_Z 4
_cell_length_a 14.3669(19)
_cell_length_b 9.1659(3)
_cell_length_c 34.012(3)
_cell_measurement_temperature 293(2)
_cell_volume 4475.8(7)
_computing_structure_refinement 'SHELXL-97 (Sheldrick, 1997)'
_computing_structure_solution 'SHELXS-97 (Sheldrick, 1990)'
_diffrn_ambient_temperature 293(2)
_diffrn_measured_fraction_theta_full 0.957
_diffrn_measured_fraction_theta_max 0.957
_diffrn_radiation_monochromator graphite
_diffrn_radiation_source 'fine-focus sealed tube'
_diffrn_radiation_wavelength 1.54060
_diffrn_reflns_av_R_equivalents 0.0000
_diffrn_reflns_av_sigmaI/netI 0.0831
_diffrn_reflns_limit_h_max 15
_diffrn_reflns_limit_h_min -12
_diffrn_reflns_limit_k_max 9
_diffrn_reflns_limit_k_min 0
_diffrn_reflns_limit_l_max 36
_diffrn_reflns_limit_l_min 0
_diffrn_reflns_number 5390
_diffrn_reflns_theta_full 55.02
_diffrn_reflns_theta_max 55.02
_diffrn_reflns_theta_min 2.60
_exptl_absorpt_coefficient_mu 3.929
_exptl_crystal_density_diffrn 1.245
_exptl_crystal_density_method 'not measured'
_exptl_crystal_F_000 1740
_refine_diff_density_max 0.445
_refine_diff_density_min -0.572
_refine_diff_density_rms 0.070
_refine_ls_extinction_coef 0.00041(7)
_refine_ls_extinction_expression Fc^*^=kFc[1+0.001xFc^2^\l^3^/sin(2\q)]^-1/4^
_refine_ls_extinction_method SHELXL
_refine_ls_goodness_of_fit_ref 1.031
_refine_ls_hydrogen_treatment mixed
_refine_ls_matrix_type full
_refine_ls_number_parameters 490
_refine_ls_number_reflns 5390
_refine_ls_number_restraints 107
_refine_ls_restrained_S_all 1.034
_refine_ls_R_factor_all 0.1418
_refine_ls_R_factor_gt 0.0533
_refine_ls_shift/su_max 0.023
_refine_ls_shift/su_mean 0.004
_refine_ls_structure_factor_coef Fsqd
_refine_ls_weighting_details 'calc w=1/[\s^2^(Fo^2^)+(0.0815P)^2^+0.0000P] where P=(Fo^2^+2Fc^2^)/3'
_refine_ls_weighting_scheme calc
_refine_ls_wR_factor_gt 0.1352
_refine_ls_wR_factor_ref 0.1604
_reflns_number_gt 2807
_reflns_number_total 5390
_reflns_threshold_expression >2sigma(I)
_cod_data_source_file ic990975o_2.cif
_cod_data_source_block shelx
_cod_depositor_comments
;
The following automatic conversions were performed:

'_symmetry_cell_setting' value 'Monoclinic' changed to 'monoclinic'
according to the built-in table from CIF Core dictionary named
'cif_core.dic' version 2.4.1 from 2010-06-29.

Automatic conversion script
Id: cif_fix_values 1646 2011-03-28 12:23:43Z adriana 
;
_cod_original_sg_symbol_H-M 'P 21/c'
_cod_original_formula_sum 'C46.50 H46 Ag N9'
_cod_database_code 4321087

loop_
_symmetry_equiv_pos_as_xyz
'x, y, z'
'-x, y+1/2, -z+1/2'
'-x, -y, -z'
'x, -y-1/2, z-1/2'

loop_
_atom_site_label
_atom_site_type_symbol
_atom_site_fract_x
_atom_site_fract_y
_atom_site_fract_z
_atom_site_U_iso_or_equiv
_atom_site_adp_type
_atom_site_occupancy
_atom_site_symmetry_multiplicity
_atom_site_calc_flag
_atom_site_refinement_flags
_atom_site_disorder_assembly
_atom_site_disorder_group
Ag Ag 0.52919(4) 1.04782(8) 0.229046(16) 0.0708(3) Uani 1 1 d . . .
C1 C 0.5742(5) 0.9646(11) 0.2888(3) 0.078(2) Uani 1 1 d . A .
C2 C 0.6041(7) 0.8846(14) 0.3602(4) 0.066(6) Uiso 0.737(10) 1 d PD A 1
C3 C 0.5098(7) 0.8848(12) 0.3774(3) 0.081(4) Uiso 0.737(10) 1 d PD A 1
H3A H 0.5154 0.8488 0.4042 0.097 Uiso 0.74 1 calc P A 1
H3B H 0.4698 0.8180 0.3625 0.097 Uiso 0.74 1 calc P A 1
C4 C 0.4643(7) 1.0330(15) 0.3776(5) 0.071(7) Uiso 0.737(10) 1 d PD A 1
H4A H 0.4062 1.0259 0.3912 0.085 Uiso 0.74 1 calc P A 1
H4B H 0.4495 1.0621 0.3507 0.085 Uiso 0.74 1 calc P A 1
C5 C 0.5250(6) 1.1515(10) 0.3976(3) 0.062(3) Uiso 0.737(10) 1 d PD A 1
H5 H 0.5325 1.1241 0.4254 0.075 Uiso 0.74 1 calc P A 1
C6 C 0.6220(8) 1.1527(14) 0.3812(5) 0.062(6) Uiso 0.737(10) 1 d PD A 1
H6A H 0.6618 1.2170 0.3971 0.074 Uiso 0.74 1 calc P A 1
H6B H 0.6186 1.1908 0.3546 0.074 Uiso 0.74 1 calc P A 1
C7 C 0.6650(7) 0.9992(10) 0.3810(3) 0.075(4) Uiso 0.737(10) 1 d PD A 1
H7A H 0.7241 1.0038 0.3682 0.091 Uiso 0.74 1 calc P A 1
H7B H 0.6774 0.9684 0.4080 0.091 Uiso 0.74 1 calc P A 1
C8 C 0.4797(9) 1.3027(15) 0.3966(5) 0.081(6) Uiso 0.737(10) 1 d PD A 1
C9 C 0.4752(7) 1.4005(12) 0.3227(3) 0.096(3) Uani 1 1 d . . .
C10 C 0.6488(8) 0.7341(13) 0.3614(4) 0.093(4) Uiso 0.737(10) 1 d PD A 1
H10A H 0.6647 0.7084 0.3882 0.139 Uiso 0.74 1 calc P A 1
H10B H 0.7041 0.7353 0.3464 0.139 Uiso 0.74 1 calc P A 1
H10C H 0.6058 0.6638 0.3503 0.139 Uiso 0.74 1 calc P A 1
C11 C 0.3802(9) 1.3063(16) 0.4087(4) 0.113(5) Uiso 0.737(10) 1 d PD A 1
H11A H 0.3564 1.4037 0.4060 0.169 Uiso 0.74 1 calc P A 1
H11B H 0.3772 1.2759 0.4356 0.169 Uiso 0.74 1 calc P A 1
H11C H 0.3436 1.2414 0.3923 0.169 Uiso 0.74 1 calc P A 1
C12 C 0.5385(10) 1.4136(14) 0.4206(4) 0.106(5) Uiso 0.737(10) 1 d PD A 1
H12A H 0.5160 1.5104 0.4151 0.160 Uiso 0.74 1 calc P A 1
H12B H 0.6024 1.4063 0.4136 0.160 Uiso 0.74 1 calc P A 1
H12C H 0.5337 1.3933 0.4482 0.160 Uiso 0.74 1 calc P A 1
C13 C 0.3870(7) 1.1232(11) 0.2363(2) 0.079(3) Uani 1 1 d . B .
C14 C 0.2151(14) 1.1865(13) 0.2546(3) 0.08(2) Uiso 0.796(10) 1 d PD B 1
C15 C 0.2173(7) 1.1912(11) 0.2991(3) 0.081(4) Uiso 0.796(10) 1 d PD B 1
H15A H 0.1574 1.2246 0.3078 0.097 Uiso 0.80 1 calc P B 1
H15B H 0.2640 1.2612 0.3082 0.097 Uiso 0.80 1 calc P B 1
C16 C 0.2390(14) 1.0440(13) 0.3177(4) 0.079(11) Uiso 0.796(10) 1 d PD B 1
H16A H 0.3032 1.0188 0.3130 0.095 Uiso 0.80 1 calc P B 1
H16B H 0.2328 1.0516 0.3460 0.095 Uiso 0.80 1 calc P B 1
C17 C 0.1760(6) 0.9225(9) 0.3021(2) 0.067(3) Uiso 0.796(10) 1 d PD B 1
H17 H 0.1124 0.9482 0.3090 0.080 Uiso 0.80 1 calc P B 1
C18 C 0.1767(11) 0.9181(10) 0.2569(3) 0.084(8) Uiso 0.796(10) 1 d PD B 1
H18A H 0.1324 0.8456 0.2471 0.100 Uiso 0.80 1 calc P B 1
H18B H 0.2381 0.8893 0.2488 0.100 Uiso 0.80 1 calc P B 1
C19 C 0.1518(7) 1.0658(11) 0.2390(3) 0.077(3) Uiso 0.796(10) 1 d PD B 1
H19A H 0.1561 1.0602 0.2107 0.093 Uiso 0.80 1 calc P B 1
H19B H 0.0879 1.0893 0.2448 0.093 Uiso 0.80 1 calc P B 1
C20 C 0.1971(12) 0.7730(12) 0.3206(4) 0.067(9) Uiso 0.796(10) 1 d PD B 1
C21 C 0.3582(6) 0.6853(11) 0.2937(2) 0.078(3) Uani 1 1 d . . .
C22 C 0.1879(9) 1.3352(13) 0.2366(3) 0.106(4) Uiso 0.796(10) 1 d PD B 1
H22A H 0.2372 1.4041 0.2419 0.159 Uiso 0.80 1 calc P B 1
H22B H 0.1318 1.3695 0.2480 0.159 Uiso 0.80 1 calc P B 1
H22C H 0.1779 1.3249 0.2087 0.159 Uiso 0.80 1 calc P B 1
C23 C 0.2092(8) 0.7769(14) 0.3654(3) 0.094(4) Uiso 0.796(10) 1 d PD B 1
H23A H 0.2263 0.6816 0.3749 0.142 Uiso 0.80 1 calc P B 1
H23B H 0.1517 0.8061 0.3766 0.142 Uiso 0.80 1 calc P B 1
H23C H 0.2573 0.8453 0.3729 0.142 Uiso 0.80 1 calc P B 1
C24 C 0.1256(9) 0.6585(13) 0.3085(4) 0.105(4) Uiso 0.796(10) 1 d PD B 1
H24A H 0.1493 0.5634 0.3153 0.157 Uiso 0.80 1 calc P B 1
H24B H 0.1130 0.6636 0.2807 0.157 Uiso 0.80 1 calc P B 1
H24C H 0.0691 0.6758 0.3220 0.157 Uiso 0.80 1 calc P B 1
C25 C 0.7775(6) 0.4774(14) 0.4747(3) 0.084(3) Uani 1 1 d . . .
C26 C 0.8160(6) 0.3776(12) 0.4488(2) 0.073(2) Uani 1 1 d . . .
C27 C 0.8457(6) 0.4217(10) 0.4113(3) 0.081(3) Uani 1 1 d . . .
H27 H 0.8409 0.5191 0.4039 0.097 Uiso 1 1 calc . . .
C28 C 0.8812(6) 0.3227(12) 0.3860(2) 0.076(3) Uani 1 1 d . . .
H28 H 0.9000 0.3534 0.3614 0.091 Uiso 1 1 calc . . .
C29 C 0.8899(5) 0.1753(11) 0.3964(2) 0.066(2) Uani 1 1 d . . .
C30 C 0.8648(5) 0.1312(10) 0.4341(2) 0.070(2) Uani 1 1 d . . .
H30 H 0.8731 0.0349 0.4421 0.084 Uiso 1 1 calc . . .
C31 C 0.8278(6) 0.2320(11) 0.4591(2) 0.071(2) Uani 1 1 d . . .
H31 H 0.8100 0.2016 0.4838 0.086 Uiso 1 1 calc . . .
C32 C 0.9237(6) 0.0751(11) 0.3692(3) 0.075(3) Uani 1 1 d . . .
C33 C 0.9451(6) 0.1143(11) 0.3305(3) 0.084(3) Uani 1 1 d . . .
C34 C 0.9349(8) -0.0801(15) 0.3777(3) 0.094(4) Uani 1 1 d . . .
C35 C 0.7668(7) 0.6288(18) 0.4654(3) 0.101(4) Uani 1 1 d . . .
C36 C 0.7465(7) 0.4355(13) 0.5124(3) 0.098(3) Uani 1 1 d . . .
C37 C 0.0774(6) 0.2926(11) 0.4512(2) 0.068(2) Uani 1 1 d . . .
C38 C 0.0390(5) 0.3950(10) 0.4756(2) 0.060(2) Uani 1 1 d . . .
C39 C -0.0076(6) 0.6452(10) 0.4867(2) 0.067(2) Uani 1 1 d . . .
H39 H -0.0132 0.7415 0.4784 0.080 Uiso 1 1 calc . . .
C40 C 0.0303(5) 0.5449(12) 0.4631(2) 0.068(2) Uani 1 1 d . . .
H40 H 0.0508 0.5725 0.4386 0.082 Uiso 1 1 calc . . .
C41 C 0.1107(6) 0.3264(11) 0.4130(3) 0.082(3) Uani 1 1 d . . .
C42 C 0.0889(7) 0.1421(14) 0.4618(3) 0.088(3) Uani 1 1 d . . .
C43 C 0.3367(16) 0.498(2) -0.0138(6) 0.115(3) Uiso 0.50 1 d PD C 1
H43A H 0.3074 0.4058 -0.0098 0.173 Uiso 0.50 1 calc P D 1
H43B H 0.3275 0.5272 -0.0408 0.173 Uiso 0.50 1 calc P E 1
H43C H 0.3098 0.5703 0.0029 0.173 Uiso 0.50 1 calc P F 1
C44 C 0.4248(12) 0.4878(19) -0.0053(5) 0.115(3) Uiso 0.50 1 d PD . 1
C45 C 0.4892(12) 0.5960(17) -0.0101(6) 0.115(3) Uiso 0.50 1 d PD . 1
H45 H 0.4711 0.6853 -0.0189 0.138 Uiso 0.50 1 calc P G 1
C46 C 0.5792(13) 0.571(2) -0.0020(7) 0.115(3) Uiso 0.50 1 d PD . 1
H46 H 0.6256 0.6414 -0.0059 0.138 Uiso 0.50 1 calc P H 1
C47 C 0.6035(12) 0.432(2) 0.0130(6) 0.115(3) Uiso 0.50 1 d PD I 1
H47 H 0.6673 0.4103 0.0196 0.138 Uiso 0.50 1 calc P J 1
C48 C 0.5458(14) 0.3339(19) 0.0196(6) 0.115(3) Uiso 0.50 1 d PD . 1
H48 H 0.5658 0.2463 0.0309 0.138 Uiso 0.50 1 calc P K 1
C49 C 0.4539(13) 0.3544(18) 0.0105(6) 0.115(3) Uiso 0.50 1 d PD . 1
H49 H 0.4382 0.2596 0.0175 0.138 Uiso 0.50 1 calc P L 1
N1 C 0.5898(5) 0.9287(8) 0.31970(18) 0.050(2) Uani 1 1 d . . .
N2 N 0.4795(5) 1.3601(9) 0.3550(2) 0.086(2) Uani 1 1 d . . .
N3 N 0.3113(5) 1.1510(8) 0.2434(2) 0.076(2) Uani 1 1 d . . .
N4 N 0.2890(5) 0.7227(8) 0.3065(2) 0.079(2) Uani 1 1 d . . .
N5 N 0.9579(6) 0.1492(12) 0.2988(2) 0.120(3) Uani 1 1 d . . .
N6 N 0.9452(9) -0.1975(12) 0.3845(3) 0.140(4) Uani 1 1 d . . .
N7 N 0.7624(8) 0.7500(13) 0.4569(3) 0.136(4) Uani 1 1 d . . .
N8 N 0.7213(7) 0.4038(13) 0.5422(3) 0.136(4) Uani 1 1 d . . .
N9 N 0.1377(6) 0.3510(11) 0.3825(2) 0.115(3) Uani 1 1 d . . .
N10 N 0.0973(8) 0.0222(11) 0.4691(3) 0.121(4) Uani 1 1 d . . .
C2' C 0.4953(18) 1.337(3) 0.3955(10) 0.077(15) Uiso 0.263(10) 1 d PD A 2
C3' C 0.5985(18) 1.303(3) 0.4028(11) 0.117(15) Uiso 0.263(10) 1 d PD A 2
H3'1 H 0.6099 1.2780 0.4303 0.141 Uiso 0.26 1 calc P A 2
H3'2 H 0.6351 1.3892 0.3972 0.141 Uiso 0.26 1 calc P A 2
C4' C 0.6295(19) 1.176(3) 0.3767(14) 0.11(3) Uiso 0.263(10) 1 d PD A 2
H4'1 H 0.6953 1.1565 0.3815 0.128 Uiso 0.26 1 calc P A 2
H4'2 H 0.6195 1.2010 0.3491 0.128 Uiso 0.26 1 calc P A 2
C5' C 0.5719(16) 1.037(2) 0.3863(8) 0.076(10) Uiso 0.263(10) 1 d PD A 2
H5' H 0.5820 1.0108 0.4141 0.092 Uiso 0.26 1 calc P A 2
C6' C 0.4677(16) 1.071(3) 0.3776(14) 0.10(2) Uiso 0.263(10) 1 d PD A 2
H6'1 H 0.4579 1.0924 0.3498 0.119 Uiso 0.26 1 calc P A 2
H6'2 H 0.4306 0.9861 0.3836 0.119 Uiso 0.26 1 calc P A 2
C7' C 0.4360(17) 1.201(3) 0.4017(9) 0.089(12) Uiso 0.263(10) 1 d PD A 2
H7'1 H 0.4392 1.1746 0.4294 0.107 Uiso 0.26 1 calc P A 2
H7'2 H 0.3715 1.2225 0.3945 0.107 Uiso 0.26 1 calc P A 2
C8' C 0.602(2) 0.910(3) 0.3598(13) 0.12(4) Uiso 0.263(10) 1 d PD A 2
C10' C 0.464(2) 1.462(3) 0.4217(11) 0.116(14) Uiso 0.263(10) 1 d PD A 2
H10D H 0.4814 1.5539 0.4103 0.174 Uiso 0.26 1 calc P A 2
H10E H 0.4934 1.4530 0.4474 0.174 Uiso 0.26 1 calc P A 2
H10F H 0.3976 1.4591 0.4239 0.174 Uiso 0.26 1 calc P A 2
C11' C 0.708(2) 0.881(5) 0.3661(13) 0.139(18) Uiso 0.263(10) 1 d PD A 2
H11D H 0.7211 0.8559 0.3931 0.209 Uiso 0.26 1 calc P A 2
H11E H 0.7421 0.9668 0.3595 0.209 Uiso 0.26 1 calc P A 2
H11F H 0.7257 0.8016 0.3495 0.209 Uiso 0.26 1 calc P A 2
C12' C 0.554(3) 0.768(3) 0.3714(12) 0.128(17) Uiso 0.263(10) 1 d PD A 2
H12D H 0.5747 0.7410 0.3977 0.192 Uiso 0.26 1 calc P A 2
H12E H 0.5705 0.6917 0.3535 0.192 Uiso 0.26 1 calc P A 2
H12F H 0.4882 0.7816 0.3704 0.192 Uiso 0.26 1 calc P A 2
C14' C 0.207(3) 0.779(3) 0.3244(9) 0.10(3) Uiso 0.204(10) 1 d PD B 2
C15' C 0.139(3) 0.796(3) 0.2886(9) 0.088(15) Uiso 0.204(10) 1 d PD B 2
H15C H 0.1358 0.7038 0.2744 0.105 Uiso 0.20 1 calc P B 2
H15D H 0.0774 0.8175 0.2975 0.105 Uiso 0.20 1 calc P B 2
C16' C 0.169(4) 0.916(3) 0.2607(8) 0.00(5) Uiso 0.204(10) 1 d PD B 2
H16C H 0.1231 0.9268 0.2394 0.000 Uiso 0.20 1 calc P B 2
H16D H 0.2279 0.8893 0.2494 0.000 Uiso 0.20 1 calc P B 2
C17' C 0.181(2) 1.062(3) 0.2824(8) 0.077(13) Uiso 0.204(10) 1 d PD B 2
H17' H 0.1204 1.0909 0.2920 0.092 Uiso 0.20 1 calc P B 2
C18' C 0.250(4) 1.047(4) 0.3178(11) 0.07(4) Uiso 0.204(10) 1 d PD B 2
H18C H 0.2531 1.1385 0.3320 0.085 Uiso 0.20 1 calc P B 2
H18D H 0.3111 1.0242 0.3088 0.085 Uiso 0.20 1 calc P B 2
C19' C 0.218(3) 0.925(3) 0.3456(8) 0.101(17) Uiso 0.204(10) 1 d PD B 2
H19C H 0.2631 0.9148 0.3672 0.121 Uiso 0.20 1 calc P B 2
H19D H 0.1588 0.9524 0.3564 0.121 Uiso 0.20 1 calc P B 2
C20' C 0.214(4) 1.182(4) 0.2544(9) 0.07(7) Uiso 0.204(10) 1 d PD B 2
C22' C 0.173(3) 0.660(4) 0.3523(10) 0.102(17) Uiso 0.204(10) 1 d PD B 2
H22D H 0.1664 0.5692 0.3382 0.152 Uiso 0.20 1 calc P B 2
H22E H 0.1133 0.6872 0.3621 0.152 Uiso 0.20 1 calc P B 2
H22F H 0.2169 0.6481 0.3739 0.152 Uiso 0.20 1 calc P B 2
C23' C 0.151(4) 1.187(7) 0.2169(12) 0.17(3) Uiso 0.204(10) 1 d PD B 2
H23D H 0.1500 1.0928 0.2045 0.255 Uiso 0.20 1 calc P B 2
H23E H 0.1743 1.2581 0.1991 0.255 Uiso 0.20 1 calc P B 2
H23F H 0.0888 1.2130 0.2237 0.255 Uiso 0.20 1 calc P B 2
C24' C 0.218(4) 1.331(3) 0.2759(15) 0.13(2) Uiso 0.204(10) 1 d PD B 2
H24D H 0.2529 1.3988 0.2608 0.198 Uiso 0.20 1 calc P B 2
H24E H 0.2482 1.3186 0.3014 0.198 Uiso 0.20 1 calc P B 2
H24F H 0.1561 1.3666 0.2788 0.198 Uiso 0.20 1 calc P B 2

loop_
_atom_site_aniso_label
_atom_site_aniso_U_11
_atom_site_aniso_U_22
_atom_site_aniso_U_33
_atom_site_aniso_U_23
_atom_site_aniso_U_13
_atom_site_aniso_U_12
Ag 0.0679(4) 0.0859(5) 0.0586(4) 0.0048(4) 0.0023(2) -0.0005(4)
C1 0.063(5) 0.076(7) 0.097(7) -0.017(6) 0.008(5) -0.004(5)
C9 0.095(7) 0.114(10) 0.077(6) 0.002(6) -0.007(5) 0.019(6)
C13 0.074(6) 0.079(7) 0.085(6) 0.015(5) 0.010(5) -0.003(6)
C21 0.072(6) 0.083(8) 0.080(6) 0.014(5) 0.008(5) 0.006(6)
C25 0.070(6) 0.102(9) 0.078(6) -0.010(7) -0.013(5) 0.022(7)
C26 0.067(6) 0.083(8) 0.070(6) -0.010(6) -0.010(4) 0.017(5)
C27 0.085(6) 0.083(8) 0.073(6) 0.008(6) -0.012(5) 0.008(6)
C28 0.069(6) 0.100(9) 0.059(5) 0.004(6) 0.001(4) 0.006(6)
C29 0.057(5) 0.077(7) 0.062(5) -0.004(5) -0.001(4) 0.004(5)
C30 0.061(5) 0.076(7) 0.072(6) 0.001(5) 0.002(4) 0.007(5)
C31 0.068(6) 0.077(7) 0.069(6) 0.001(5) 0.008(4) 0.005(5)
C32 0.064(6) 0.089(9) 0.074(6) -0.003(6) 0.009(4) 0.005(5)
C33 0.075(6) 0.087(8) 0.089(7) -0.019(6) -0.007(6) 0.020(5)
C34 0.083(7) 0.106(11) 0.094(7) -0.012(8) 0.015(5) 0.021(8)
C35 0.095(8) 0.120(11) 0.084(7) -0.028(8) -0.023(6) 0.050(9)
C36 0.082(7) 0.120(10) 0.091(7) -0.040(8) 0.003(6) 0.015(7)
C37 0.066(5) 0.074(7) 0.065(5) 0.000(5) -0.006(4) -0.003(5)
C38 0.061(5) 0.060(6) 0.060(5) -0.005(5) 0.002(4) -0.001(4)
C39 0.073(6) 0.077(7) 0.050(4) 0.010(5) -0.002(4) 0.001(5)
C40 0.072(5) 0.080(7) 0.052(5) 0.013(5) 0.008(4) -0.005(6)
C41 0.078(6) 0.094(8) 0.075(6) -0.009(6) 0.005(5) 0.013(6)
C42 0.092(7) 0.092(10) 0.078(6) 0.000(7) -0.002(5) 0.015(8)
N1 0.063(5) 0.060(6) 0.027(3) 0.003(4) -0.010(3) 0.006(4)
N2 0.090(5) 0.094(6) 0.072(5) 0.007(5) -0.006(4) 0.017(5)
N3 0.070(5) 0.070(6) 0.087(5) 0.013(4) 0.007(4) 0.004(4)
N4 0.067(5) 0.084(6) 0.088(5) 0.013(4) 0.009(4) 0.007(5)
N5 0.119(7) 0.168(10) 0.073(5) 0.009(6) 0.000(5) 0.045(7)
N6 0.173(10) 0.085(9) 0.162(10) -0.009(8) 0.024(7) 0.040(8)
N7 0.179(10) 0.114(9) 0.113(8) -0.006(7) -0.026(6) 0.062(9)
N8 0.150(9) 0.158(11) 0.102(7) -0.031(7) 0.036(6) 0.015(7)
N9 0.133(7) 0.127(8) 0.087(6) -0.005(6) 0.030(5) 0.011(6)
N10 0.146(9) 0.094(9) 0.122(8) -0.002(6) -0.001(6) 0.030(7)

loop_
_atom_type_symbol
_atom_type_description
_atom_type_scat_dispersion_real
_atom_type_scat_dispersion_imag
_atom_type_scat_source
C C 0.0181 0.0091 'International Tables Vol C Tables 4.2.6.8 and 6.1.1.4'
H H 0.0000 0.0000 'International Tables Vol C Tables 4.2.6.8 and 6.1.1.4'
N N 0.0311 0.0180 'International Tables Vol C Tables 4.2.6.8 and 6.1.1.4'
Ag Ag 0.1306 4.2820 'International Tables Vol C Tables 4.2.6.8 and 6.1.1.4'

loop_
_geom_angle_atom_site_label_1
_geom_angle_atom_site_label_2
_geom_angle_atom_site_label_3
_geom_angle
_geom_angle_site_symmetry_1
_geom_angle_site_symmetry_3
_geom_angle_publ_flag
C13 Ag C21 124.0(4) . 2_655 ?
C13 Ag C9 106.5(4) . 2_645 ?
C21 Ag C9 93.9(3) 2_655 2_645 ?
C13 Ag C1 104.2(3) . . ?
C21 Ag C1 108.7(3) 2_655 . ?
C9 Ag C1 120.7(4) 2_645 . ?
N1 C1 Ag 174.0(8) . . ?
N1 C2 C3 106.0(9) . . ?
N1 C2 C7 108.0(9) . . ?
C3 C2 C7 109.3(9) . . ?
N1 C2 C10 108.8(9) . . ?
C3 C2 C10 112.2(10) . . ?
C7 C2 C10 112.2(9) . . ?
C2 C3 C4 113.7(10) . . ?
C3 C4 C5 113.6(9) . . ?
C6 C5 C8 112.4(9) . . ?
C6 C5 C4 110.9(8) . . ?
C8 C5 C4 113.4(9) . . ?
C5 C6 C7 111.7(10) . . ?
C2 C7 C6 114.2(9) . . ?
C11 C8 N2 106.4(11) . . ?
C11 C8 C5 114.9(12) . . ?
N2 C8 C5 108.8(9) . . ?
C11 C8 C12 110.4(12) . . ?
N2 C8 C12 104.4(12) . . ?
C5 C8 C12 111.2(10) . . ?
N2 C9 Ag 161.1(9) . 2_655 ?
N3 C13 Ag 172.2(8) . . ?
N3 C14 C15 106.2(11) . . ?
N3 C14 C19 107.6(11) . . ?
C15 C14 C19 111.1(10) . . ?
N3 C14 C22 108.5(11) . . ?
C15 C14 C22 111.6(11) . . ?
C19 C14 C22 111.6(11) . . ?
C14 C15 C16 112.9(9) . . ?
C17 C16 C15 113.2(10) . . ?
C16 C17 C18 110.1(8) . . ?
C16 C17 C20 113.8(9) . . ?
C18 C17 C20 112.2(8) . . ?
C17 C18 C19 111.4(9) . . ?
C14 C19 C18 112.4(9) . . ?
N4 C20 C24 107.3(10) . . ?
N4 C20 C17 107.9(9) . . ?
C24 C20 C17 112.7(11) . . ?
N4 C20 C23 105.0(11) . . ?
C24 C20 C23 109.7(10) . . ?
C17 C20 C23 113.7(10) . . ?
N4 C21 Ag 162.5(8) . 2_645 ?
C26 C25 C36 122.3(11) . . ?
C26 C25 C35 122.5(10) . . ?
C36 C25 C35 115.2(10) . . ?
C31 C26 C25 121.0(10) . . ?
C31 C26 C27 117.7(8) . . ?
C25 C26 C27 121.3(10) . . ?
C28 C27 C26 120.7(9) . . ?
C27 C28 C29 121.0(8) . . ?
C32 C29 C28 119.6(8) . . ?
C32 C29 C30 121.4(9) . . ?
C28 C29 C30 119.0(8) . . ?
C31 C30 C29 119.3(9) . . ?
C30 C31 C26 122.3(8) . . ?
C29 C32 C33 122.8(9) . . ?
C29 C32 C34 123.0(8) . . ?
C33 C32 C34 114.1(8) . . ?
N5 C33 C32 176.4(10) . . ?
N6 C34 C32 178.6(15) . . ?
N7 C35 C25 176.5(14) . . ?
N8 C36 C25 179.1(14) . . ?
C38 C37 C41 123.5(9) . . ?
C38 C37 C42 123.1(8) . . ?
C41 C37 C42 113.4(8) . . ?
C37 C38 C39 120.8(9) . 3_566 ?
C37 C38 C40 120.1(8) . . ?
C39 C38 C40 119.1(7) 3_566 . ?
C40 C39 C38 120.6(8) . 3_566 ?
C39 C40 C38 120.4(7) . . ?
N9 C41 C37 178.8(12) . . ?
N10 C42 C37 178.0(12) . . ?
C47 C44 C43 55.2(18) 3_665 . ?
C47 C44 C45 70.4(19) 3_665 . ?
C43 C44 C45 125.4(14) . . ?
C47 C44 C49 169(2) 3_665 . ?
C43 C44 C49 115.5(14) . . ?
C45 C44 C49 119.1(10) . . ?
C47 C44 C45 152(3) 3_665 3_665 ?
C43 C44 C45 152.4(18) . 3_665 ?
C45 C44 C45 82.2(13) . 3_665 ?
C49 C44 C45 36.9(10) . 3_665 ?
C47 C44 C48 41.6(14) 3_665 3_665 ?
C43 C44 C48 96.4(13) . 3_665 ?
C45 C44 C48 29.0(9) . 3_665 ?
C49 C44 C48 148.1(13) . 3_665 ?
C45 C44 C48 111.2(17) 3_665 3_665 ?
C48 C45 C49 97(2) 3_665 3_665 ?
C48 C45 C46 138(2) 3_665 . ?
C49 C45 C46 41.0(14) 3_665 . ?
C48 C45 C44 101.4(19) 3_665 . ?
C49 C45 C44 161.3(17) 3_665 . ?
C46 C45 C44 120.4(11) . . ?
C48 C45 C47 64.0(16) 3_665 3_665 ?
C49 C45 C47 161(2) 3_665 3_665 ?
C46 C45 C47 157.8(13) . 3_665 ?
C44 C45 C47 37.5(10) . 3_665 ?
C48 C45 C44 161(3) 3_665 3_665 ?
C49 C45 C44 63.6(15) 3_665 3_665 ?
C46 C45 C44 22.8(11) . 3_665 ?
C44 C45 C44 97.8(13) . 3_665 ?
C47 C45 C44 135.1(18) 3_665 3_665 ?
C48 C45 C45 154(3) 3_665 3_665 ?
C49 C45 C45 108.8(18) 3_665 3_665 ?
C46 C45 C45 67.9(10) . 3_665 ?
C44 C45 C45 52.6(10) . 3_665 ?
C47 C45 C45 90.0(14) 3_665 3_665 ?
C44 C45 C45 45.2(8) 3_665 3_665 ?
C48 C45 C46 113(2) 3_665 3_665 ?
C49 C45 C46 150.0(19) 3_665 3_665 ?
C46 C45 C46 109.1(10) . 3_665 ?
C44 C45 C46 11.6(9) . 3_665 ?
C47 C45 C46 48.7(10) 3_665 3_665 ?
C44 C45 C46 86.4(11) 3_665 3_665 ?
C45 C45 C46 41.2(6) 3_665 3_665 ?
C44 C46 C49 141(4) 3_665 3_665 ?
C44 C46 C45 98(3) 3_665 . ?
C49 C46 C45 44.5(18) 3_665 . ?
C44 C46 C47 20(3) 3_665 . ?
C49 C46 C47 161(2) 3_665 . ?
C45 C46 C47 117.1(10) . . ?
C44 C46 C43 63(3) 3_665 3_665 ?
C49 C46 C43 154(3) 3_665 3_665 ?
C45 C46 C43 160.1(14) . 3_665 ?
C47 C46 C43 43.8(10) . 3_665 ?
C44 C46 C45 27(2) 3_665 3_665 ?
C49 C46 C45 115(2) 3_665 3_665 ?
C45 C46 C45 70.9(10) . 3_665 ?
C47 C46 C45 46.1(8) . 3_665 ?
C43 C46 C45 89.7(13) 3_665 3_665 ?
C48 C47 C46 123.9(11) . . ?
C47 C48 C49 120.4(11) . . ?
C47 C48 C44 27.7(9) . 3_665 ?
C49 C48 C44 92.9(11) . 3_665 ?
C46 C49 C45 95(2) 3_665 3_665 ?
C46 C49 C48 134(2) 3_665 . ?
C45 C49 C48 39.5(13) 3_665 . ?
C46 C49 C44 15.5(19) 3_665 . ?
C45 C49 C44 79.5(15) 3_665 . ?
C48 C49 C44 119.0(10) . . ?
C1 N1 C8' 168.9(14) . . ?
C1 N1 C2 176.4(9) . . ?
C8' N1 C2 9.2(12) . . ?
C9 N2 C2' 168.4(14) . . ?
C9 N2 C8 176.5(11) . . ?
C2' N2 C8 14.8(11) . . ?
C13 N3 C14 177.2(9) . . ?
C13 N3 C20' 176.9(13) . . ?
C14 N3 C20' 1.8(15) . . ?
C21 N4 C14' 174.9(16) . . ?
C21 N4 C20 176.6(9) . . ?
C14' N4 C20 7.3(14) . . ?
N2 C2' C3' 108(2) . . ?
N2 C2' C7' 101(2) . . ?
C3' C2' C7' 111(2) . . ?
N2 C2' C10' 115(2) . . ?
C3' C2' C10' 111.2(17) . . ?
C7' C2' C10' 110.8(17) . . ?
C2' C3' C4' 111.0(17) . . ?
C3' C4' C5' 109.2(17) . . ?
C8' C5' C6' 109.5(16) . . ?
C8' C5' C4' 109.0(15) . . ?
C6' C5' C4' 108.2(16) . . ?
C7' C6' C5' 111.1(17) . . ?
C6' C7' C2' 112.5(17) . . ?
N1 C8' C12' 108(3) . . ?
N1 C8' C11' 104(3) . . ?
C12' C8' C11' 105(4) . . ?
N1 C8' C5' 117(3) . . ?
C12' C8' C5' 110.4(19) . . ?
C11' C8' C5' 110.4(19) . . ?
N4 C14' C19' 116(3) . . ?
N4 C14' C15' 102(3) . . ?
C19' C14' C15' 110(3) . . ?
N4 C14' C22' 107(2) . . ?
C19' C14' C22' 111.3(19) . . ?
C15' C14' C22' 110.6(19) . . ?
C16' C15' C14' 112.1(19) . . ?
C15' C16' C17' 111(2) . . ?
C16' C17' C18' 110.8(19) . . ?
C16' C17' C20' 110.9(17) . . ?
C18' C17' C20' 110.4(17) . . ?
C17' C18' C19' 110.6(19) . . ?
C14' C19' C18' 112.0(19) . . ?
N3 C20' C17' 110(3) . . ?
N3 C20' C23' 109(3) . . ?
C17' C20' C23' 110(2) . . ?
N3 C20' C24' 105(3) . . ?
C17' C20' C24' 110(2) . . ?
C23' C20' C24' 112(5) . . ?

loop_
_geom_bond_atom_site_label_1
_geom_bond_atom_site_label_2
_geom_bond_distance
_geom_bond_site_symmetry_2
_geom_bond_publ_flag
Ag C13 2.179(10) . ?
Ag C21 2.214(10) 2_655 ?
Ag C9 2.219(11) 2_645 ?
Ag C1 2.244(10) . ?
C1 N1 1.115(10) . ?
C2 N1 1.443(15) . ?
C2 C3 1.495(12) . ?
C2 C7 1.523(13) . ?
C2 C10 1.522(13) . ?
C3 C4 1.508(13) . ?
C4 C5 1.535(12) . ?
C5 C6 1.520(12) . ?
C5 C8 1.531(12) . ?
C6 C7 1.537(12) . ?
C8 C11 1.502(14) . ?
C8 N2 1.508(18) . ?
C8 C12 1.537(14) . ?
C9 N2 1.158(10) . ?
C9 Ag 2.219(10) 2_655 ?
C13 N3 1.152(9) . ?
C14 N3 1.48(2) . ?
C14 C15 1.514(13) . ?
C14 C19 1.515(13) . ?
C14 C22 1.539(13) . ?
C15 C16 1.518(13) . ?
C16 C17 1.520(12) . ?
C17 C18 1.537(12) . ?
C17 C20 1.534(11) . ?
C18 C19 1.521(12) . ?
C20 N4 1.494(18) . ?
C20 C24 1.514(13) . ?
C20 C23 1.528(13) . ?
C21 N4 1.151(9) . ?
C21 Ag 2.214(10) 2_645 ?
C25 C26 1.399(12) . ?
C25 C36 1.428(14) . ?
C25 C35 1.430(16) . ?
C26 C31 1.389(12) . ?
C26 C27 1.418(12) . ?
C27 C28 1.363(11) . ?
C28 C29 1.401(12) . ?
C29 C32 1.402(11) . ?
C29 C30 1.406(10) . ?
C30 C31 1.376(11) . ?
C32 C33 1.409(12) . ?
C32 C34 1.460(15) . ?
C33 N5 1.146(11) . ?
C34 N6 1.109(13) . ?
C35 N7 1.149(15) . ?
C36 N8 1.125(12) . ?
C37 C38 1.383(11) . ?
C37 C41 1.433(12) . ?
C37 C42 1.433(14) . ?
C38 C39 1.422(10) 3_566 ?
C38 C40 1.442(11) . ?
C39 C40 1.350(11) . ?
C39 C38 1.422(10) 3_566 ?
C41 N9 1.145(10) . ?
C42 N10 1.133(13) . ?
C43 C44 1.29(3) . ?
C44 C47 0.88(2) 3_665 ?
C44 C45 1.369(15) . ?
C44 C49 1.395(16) . ?
C44 C45 1.53(3) 3_665 ?
C44 C48 1.76(3) 3_665 ?
C45 C48 0.87(2) 3_665 ?
C45 C49 0.94(3) 3_665 ?
C45 C46 1.332(15) . ?
C45 C47 1.36(3) 3_665 ?
C45 C44 1.53(3) 3_665 ?
C45 C45 1.91(3) 3_665 ?
C45 C46 1.87(3) 3_665 ?
C46 C44 0.60(2) 3_665 ?
C46 C49 0.88(2) 3_665 ?
C46 C47 1.413(16) . ?
C46 C43 1.45(3) 3_665 ?
C46 C45 1.87(3) 3_665 ?
C47 C48 1.249(16) . ?
C48 C49 1.357(15) . ?
C48 C44 1.76(3) 3_665 ?
C49 C46 0.88(2) 3_665 ?
C49 C45 0.94(3) 3_665 ?
N1 C8' 1.38(5) . ?
N2 C2' 1.40(4) . ?
N3 C20' 1.49(6) . ?
N4 C14' 1.45(5) . ?
C2' C3' 1.526(19) . ?
C2' C7' 1.532(19) . ?
C2' C10' 1.533(18) . ?
C3' C4' 1.545(19) . ?
C4' C5' 1.558(19) . ?
C5' C8' 1.545(19) . ?
C5' C6' 1.548(18) . ?
C6' C7' 1.524(18) . ?
C8' C12' 1.54(2) . ?
C8' C11' 1.54(2) . ?
C14' C19' 1.52(2) . ?
C14' C15' 1.54(2) . ?
C14' C22' 1.541(19) . ?
C15' C16' 1.53(2) . ?
C16' C17' 1.53(2) . ?
C17' C18' 1.534(19) . ?
C17' C20' 1.54(2) . ?
C18' C19' 1.54(2) . ?
C20' C23' 1.54(2) . ?
C20' C24' 1.55(2) . ?

loop_
_geom_torsion_atom_site_label_1
_geom_torsion_atom_site_label_2
_geom_torsion_atom_site_label_3
_geom_torsion_atom_site_label_4
_geom_torsion
_geom_torsion_site_symmetry_1
_geom_torsion_site_symmetry_2
_geom_torsion_site_symmetry_3
_geom_torsion_site_symmetry_4
_geom_torsion_publ_flag
C13 Ag C1 N1 -11(8) . . . . ?
C21 Ag C1 N1 123(8) 2_655 . . . ?
C9 Ag C1 N1 -130(8) 2_645 . . . ?
N1 C2 C3 C4 -62.7(12) . . . . ?
C7 C2 C3 C4 53.4(13) . . . . ?
C10 C2 C3 C4 178.6(10) . . . . ?
C2 C3 C4 C5 -53.8(15) . . . . ?
C3 C4 C5 C6 50.7(15) . . . . ?
C3 C4 C5 C8 178.2(11) . . . . ?
C8 C5 C6 C7 -177.9(10) . . . . ?
C4 C5 C6 C7 -49.8(14) . . . . ?
N1 C2 C7 C6 61.1(12) . . . . ?
C3 C2 C7 C6 -53.8(14) . . . . ?
C10 C2 C7 C6 -179.0(10) . . . . ?
C5 C6 C7 C2 53.4(15) . . . . ?
C6 C5 C8 C11 174.4(12) . . . . ?
C4 C5 C8 C11 47.6(16) . . . . ?
C6 C5 C8 N2 55.3(13) . . . . ?
C4 C5 C8 N2 -71.5(13) . . . . ?
C6 C5 C8 C12 -59.2(15) . . . . ?
C4 C5 C8 C12 174.0(11) . . . . ?
C21 Ag C13 N3 -154(6) 2_655 . . . ?
C9 Ag C13 N3 100(6) 2_645 . . . ?
C1 Ag C13 N3 -29(6) . . . . ?
N3 C14 C15 C16 -64.9(13) . . . . ?
C19 C14 C15 C16 51.8(18) . . . . ?
C22 C14 C15 C16 177.0(13) . . . . ?
C14 C15 C16 C17 -52.5(19) . . . . ?
C15 C16 C17 C18 52.9(16) . . . . ?
C15 C16 C17 C20 180.0(12) . . . . ?
C16 C17 C18 C19 -54.3(14) . . . . ?
C20 C17 C18 C19 177.7(11) . . . . ?
N3 C14 C19 C18 61.9(12) . . . . ?
C15 C14 C19 C18 -54.0(17) . . . . ?
C22 C14 C19 C18 -179.3(12) . . . . ?
C17 C18 C19 C14 56.0(15) . . . . ?
C16 C17 C20 N4 -69.3(13) . . . . ?
C18 C17 C20 N4 56.6(13) . . . . ?
C16 C17 C20 C24 172.3(12) . . . . ?
C18 C17 C20 C24 -61.7(14) . . . . ?
C16 C17 C20 C23 46.7(17) . . . . ?
C18 C17 C20 C23 172.6(11) . . . . ?
C36 C25 C26 C31 -1.4(14) . . . . ?
C35 C25 C26 C31 178.2(9) . . . . ?
C36 C25 C26 C27 179.5(8) . . . . ?
C35 C25 C26 C27 -0.8(14) . . . . ?
C31 C26 C27 C28 2.4(13) . . . . ?
C25 C26 C27 C28 -178.5(8) . . . . ?
C26 C27 C28 C29 -0.4(13) . . . . ?
C27 C28 C29 C32 177.8(8) . . . . ?
C27 C28 C29 C30 -2.6(13) . . . . ?
C32 C29 C30 C31 -177.0(8) . . . . ?
C28 C29 C30 C31 3.5(12) . . . . ?
C29 C30 C31 C26 -1.5(13) . . . . ?
C25 C26 C31 C30 179.5(8) . . . . ?
C27 C26 C31 C30 -1.4(13) . . . . ?
C28 C29 C32 C33 -3.6(13) . . . . ?
C30 C29 C32 C33 176.8(8) . . . . ?
C28 C29 C32 C34 179.9(8) . . . . ?
C30 C29 C32 C34 0.3(13) . . . . ?
C29 C32 C33 N5 -54(19) . . . . ?
C34 C32 C33 N5 123(19) . . . . ?
C29 C32 C34 N6 -92(61) . . . . ?
C33 C32 C34 N6 91(61) . . . . ?
C26 C25 C35 N7 -35(21) . . . . ?
C36 C25 C35 N7 144(20) . . . . ?
C26 C25 C36 N8 -150(93) . . . . ?
C35 C25 C36 N8 30(93) . . . . ?
C41 C37 C38 C39 -179.7(7) . . . 3_566 ?
C42 C37 C38 C39 -0.6(13) . . . 3_566 ?
C41 C37 C38 C40 0.4(13) . . . . ?
C42 C37 C38 C40 179.5(8) . . . . ?
C38 C39 C40 C38 0.3(13) 3_566 . . . ?
C37 C38 C40 C39 179.6(7) . . . . ?
C39 C38 C40 C39 -0.3(13) 3_566 . . . ?
C38 C37 C41 N9 -176(100) . . . . ?
C42 C37 C41 N9 5(52) . . . . ?
C38 C37 C42 N10 142(37) . . . . ?
C41 C37 C42 N10 -39(37) . . . . ?
C47 C44 C45 C48 -5(3) 3_665 . . 3_665 ?
C43 C44 C45 C48 0(3) . . . 3_665 ?
C49 C44 C45 C48 -179(2) . . . 3_665 ?
C45 C44 C45 C48 -179(3) 3_665 . . 3_665 ?
C47 C44 C45 C49 178(100) 3_665 . . 3_665 ?
C43 C44 C45 C49 -177(8) . . . 3_665 ?
C49 C44 C45 C49 4(9) . . . 3_665 ?
C45 C44 C45 C49 3(8) 3_665 . . 3_665 ?
C48 C44 C45 C49 -177(100) 3_665 . . 3_665 ?
C47 C44 C45 C46 178(3) 3_665 . . . ?
C43 C44 C45 C46 -177.0(16) . . . . ?
C49 C44 C45 C46 4(3) . . . . ?
C45 C44 C45 C46 3.3(17) 3_665 . . . ?
C48 C44 C45 C46 -177(4) 3_665 . . . ?
C43 C44 C45 C47 5(2) . . . 3_665 ?
C49 C44 C45 C47 -174(3) . . . 3_665 ?
C45 C44 C45 C47 -174(3) 3_665 . . 3_665 ?
C48 C44 C45 C47 5(3) 3_665 . . 3_665 ?
C47 C44 C45 C44 174(3) 3_665 . . 3_665 ?
C43 C44 C45 C44 179.7(16) . . . 3_665 ?
C49 C44 C45 C44 0.9(19) . . . 3_665 ?
C45 C44 C45 C44 0.000(2) 3_665 . . 3_665 ?
C48 C44 C45 C44 179(3) 3_665 . . 3_665 ?
C47 C44 C45 C45 174(3) 3_665 . . 3_665 ?
C43 C44 C45 C45 179.7(16) . . . 3_665 ?
C49 C44 C45 C45 0.9(19) . . . 3_665 ?
C48 C44 C45 C45 179(3) 3_665 . . 3_665 ?
C47 C44 C45 C46 164(7) 3_665 . . 3_665 ?
C43 C44 C45 C46 169(6) . . . 3_665 ?
C49 C44 C45 C46 -9(6) . . . 3_665 ?
C45 C44 C45 C46 -10(5) 3_665 . . 3_665 ?
C48 C44 C45 C46 169(7) 3_665 . . 3_665 ?
C48 C45 C46 C44 176(6) 3_665 . . 3_665 ?
C49 C45 C46 C44 172(6) 3_665 . . 3_665 ?
C44 C45 C46 C44 -9(4) . . . 3_665 ?
C47 C45 C46 C44 -5(7) 3_665 . . 3_665 ?
C45 C45 C46 C44 -6(3) 3_665 . . 3_665 ?
C46 C45 C46 C44 -6(3) 3_665 . . 3_665 ?
C48 C45 C46 C49 4(4) 3_665 . . 3_665 ?
C44 C45 C46 C49 180(4) . . . 3_665 ?
C47 C45 C46 C49 -177(7) 3_665 . . 3_665 ?
C44 C45 C46 C49 -172(6) 3_665 . . 3_665 ?
C45 C45 C46 C49 -177(4) 3_665 . . 3_665 ?
C46 C45 C46 C49 -177(4) 3_665 . . 3_665 ?
C48 C45 C46 C47 -179(4) 3_665 . . . ?
C49 C45 C46 C47 178(4) 3_665 . . . ?
C44 C45 C46 C47 -3(3) . . . . ?
C47 C45 C46 C47 1(7) 3_665 . . . ?
C44 C45 C46 C47 6(3) 3_665 . . . ?
C45 C45 C46 C47 0(2) 3_665 . . . ?
C46 C45 C46 C47 0(2) 3_665 . . . ?
C48 C45 C46 C43 167(6) 3_665 . . 3_665 ?
C49 C45 C46 C43 163(9) 3_665 . . 3_665 ?
C44 C45 C46 C43 -17(8) . . . 3_665 ?
C47 C45 C46 C43 -13(10) 3_665 . . 3_665 ?
C44 C45 C46 C43 -8(4) 3_665 . . 3_665 ?
C45 C45 C46 C43 -14(6) 3_665 . . 3_665 ?
C46 C45 C46 C43 -14(6) 3_665 . . 3_665 ?
C48 C45 C46 C45 -179(100) 3_665 . . 3_665 ?
C49 C45 C46 C45 177(4) 3_665 . . 3_665 ?
C44 C45 C46 C45 -2.8(15) . . . 3_665 ?
C47 C45 C46 C45 1(5) 3_665 . . 3_665 ?
C44 C45 C46 C45 6(3) 3_665 . . 3_665 ?
C46 C45 C46 C45 0.000(2) 3_665 . . 3_665 ?
C44 C46 C47 C48 16(8) 3_665 . . . ?
C49 C46 C47 C48 4(12) 3_665 . . . ?
C45 C46 C47 C48 -1(3) . . . . ?
C43 C46 C47 C48 172(3) 3_665 . . . ?
C45 C46 C47 C48 -1(2) 3_665 . . . ?
C46 C47 C48 C49 3(4) . . . . ?
C46 C47 C48 C44 -4(2) . . . 3_665 ?
C47 C48 C49 C46 -6(6) . . . 3_665 ?
C44 C48 C49 C46 -3(4) 3_665 . . 3_665 ?
C47 C48 C49 C45 -3(3) . . . 3_665 ?
C44 C48 C49 C45 1(3) 3_665 . . 3_665 ?
C47 C48 C49 C44 -2(3) . . . . ?
C44 C48 C49 C44 2(2) 3_665 . . . ?
C47 C44 C49 C46 18(12) 3_665 . . 3_665 ?
C43 C44 C49 C46 -14(9) . . . 3_665 ?
C45 C44 C49 C46 165(9) . . . 3_665 ?
C45 C44 C49 C46 166(10) 3_665 . . 3_665 ?
C48 C44 C49 C46 164(10) 3_665 . . 3_665 ?
C47 C44 C49 C45 -149(13) 3_665 . . 3_665 ?
C43 C44 C49 C45 180(2) . . . 3_665 ?
C45 C44 C49 C45 -1(3) . . . 3_665 ?
C48 C44 C49 C45 -3(3) 3_665 . . 3_665 ?
C47 C44 C49 C48 -149(12) 3_665 . . . ?
C43 C44 C49 C48 178.9(17) . . . . ?
C45 C44 C49 C48 -2(3) . . . . ?
C45 C44 C49 C48 -1(2) 3_665 . . . ?
C48 C44 C49 C48 -3(4) 3_665 . . . ?
Ag C1 N1 C8' -38(13) . . . . ?
Ag C1 N1 C2 14(23) . . . . ?
C3 C2 N1 C1 10(17) . . . . ?
C7 C2 N1 C1 -107(16) . . . . ?
C10 C2 N1 C1 131(16) . . . . ?
C3 C2 N1 C8' 80(9) . . . . ?
C7 C2 N1 C8' -37(9) . . . . ?
C10 C2 N1 C8' -159(9) . . . . ?
Ag C9 N2 C2' -29(8) 2_655 . . . ?
Ag C9 N2 C8 125(16) 2_655 . . . ?
C11 C8 N2 C9 -38(17) . . . . ?
C5 C8 N2 C9 86(16) . . . . ?
C12 C8 N2 C9 -155(16) . . . . ?
C11 C8 N2 C2' 121(5) . . . . ?
C5 C8 N2 C2' -114(5) . . . . ?
C12 C8 N2 C2' 4(4) . . . . ?
Ag C13 N3 C14 45(25) . . . . ?
Ag C13 N3 C20' 9(34) . . . . ?
C15 C14 N3 C13 1(21) . . . . ?
C19 C14 N3 C13 -119(20) . . . . ?
C22 C14 N3 C13 121(20) . . . . ?
C15 C14 N3 C20' 101(45) . . . . ?
C19 C14 N3 C20' -18(44) . . . . ?
C22 C14 N3 C20' -139(45) . . . . ?
Ag C21 N4 C14' 143(14) 2_645 . . . ?
Ag C21 N4 C20 -97(17) 2_645 . . . ?
C24 C20 N4 C21 71(17) . . . . ?
C17 C20 N4 C21 -51(17) . . . . ?
C23 C20 N4 C21 -172(17) . . . . ?
C24 C20 N4 C14' -146(10) . . . . ?
C17 C20 N4 C14' 93(10) . . . . ?
C23 C20 N4 C14' -29(9) . . . . ?
C9 N2 C2' C3' -69(7) . . . . ?
C8 N2 C2' C3' 117(5) . . . . ?
C9 N2 C2' C7' 175(6) . . . . ?
C8 N2 C2' C7' 1(4) . . . . ?
C9 N2 C2' C10' 55(7) . . . . ?
C8 N2 C2' C10' -118(5) . . . . ?
N2 C2' C3' C4' -54(3) . . . . ?
C7' C2' C3' C4' 56(3) . . . . ?
C10' C2' C3' C4' 179(3) . . . . ?
C2' C3' C4' C5' -60(3) . . . . ?
C3' C4' C5' C8' 179(3) . . . . ?
C3' C4' C5' C6' 61(3) . . . . ?
C8' C5' C6' C7' -177(3) . . . . ?
C4' C5' C6' C7' -59(3) . . . . ?
C5' C6' C7' C2' 56(4) . . . . ?
N2 C2' C7' C6' 61(3) . . . . ?
C3' C2' C7' C6' -53(3) . . . . ?
C10' C2' C7' C6' -177(3) . . . . ?
C1 N1 C8' C12' 126(7) . . . . ?
C2 N1 C8' C12' -36(8) . . . . ?
C1 N1 C8' C11' -122(8) . . . . ?
C2 N1 C8' C11' 76(9) . . . . ?
C1 N1 C8' C5' 1(9) . . . . ?
C2 N1 C8' C5' -161(10) . . . . ?
C6' C5' C8' N1 57(3) . . . . ?
C4' C5' C8' N1 -61(3) . . . . ?
C6' C5' C8' C12' -68(4) . . . . ?
C4' C5' C8' C12' 174(3) . . . . ?
C6' C5' C8' C11' 176(3) . . . . ?
C4' C5' C8' C11' 58(4) . . . . ?
C21 N4 C14' C19' 13(16) . . . . ?
C20 N4 C14' C19' -144(10) . . . . ?
C21 N4 C14' C15' 132(15) . . . . ?
C20 N4 C14' C15' -25(9) . . . . ?
C21 N4 C14' C22' -112(15) . . . . ?
C20 N4 C14' C22' 91(10) . . . . ?
N4 C14' C15' C16' -68(3) . . . . ?
C19' C14' C15' C16' 55(4) . . . . ?
C22' C14' C15' C16' 179(3) . . . . ?
C14' C15' C16' C17' -56(5) . . . . ?
C15' C16' C17' C18' 56(4) . . . . ?
C15' C16' C17' C20' 178(3) . . . . ?
C16' C17' C18' C19' -56(4) . . . . ?
C20' C17' C18' C19' -179(3) . . . . ?
N4 C14' C19' C18' 59(3) . . . . ?
C15' C14' C19' C18' -56(4) . . . . ?
C22' C14' C19' C18' -179(3) . . . . ?
C17' C18' C19' C14' 57(4) . . . . ?
C13 N3 C20' C17' -18(31) . . . . ?
C14 N3 C20' C17' -135(45) . . . . ?
C13 N3 C20' C23' -139(30) . . . . ?
C14 N3 C20' C23' 104(45) . . . . ?
C13 N3 C20' C24' 100(30) . . . . ?
C14 N3 C20' C24' -16(44) . . . . ?
C16' C17' C20' N3 -69(3) . . . . ?
C18' C17' C20' N3 54(3) . . . . ?
C16' C17' C20' C23' 51(5) . . . . ?
C18' C17' C20' C23' 175(5) . . . . ?
C16' C17' C20' C24' 176(4) . . . . ?
C18' C17' C20' C24' -61(5) . . . . ?
